data_7703469
loop_
_publ_author_name
'Heitkemper, Tobias'
'Na\&s, Leonard'
'Sindlinger, Christian P.'

_publ_section_title
;
 2,5-Bis-trimethylsilyl substituted boroles.
;
_journal_issue 8
_journal_name_full 'Dalton transactions (Cambridge, England : 2003)'
_journal_page_first 2706
_journal_page_last 2714
_journal_paper_doi 10.1039/d0dt00393j
_journal_volume 49
_journal_year 2020
_chemical_formula_moiety 'C40 H66 Si2 Sn'
_chemical_formula_sum 'C40 H66 Si2 Sn'
_chemical_formula_weight 721.79
_space_group_crystal_system triclinic
_space_group_IT_number 2
_space_group_name_Hall '-P 1'
_space_group_name_H-M_alt 'P -1'
_atom_sites_solution_hydrogens geom
_audit_creation_method SHELXL-2018/3
_audit_update_record
;
2020-01-10 deposited with the CCDC.	2020-02-06 downloaded from the CCDC.
;
_cell_angle_alpha 84.482(2)
_cell_angle_beta 70.627(2)
_cell_angle_gamma 62.6790(10)
_cell_formula_units_Z 2
_cell_length_a 11.8487(5)
_cell_length_b 12.8443(5)
_cell_length_c 15.9399(7)
_cell_measurement_reflns_used 4928
_cell_measurement_temperature 100(2)
_cell_measurement_theta_max 20.4905
_cell_measurement_theta_min 2.209
_cell_volume 2028.67(15)
_computing_cell_refinement 'SAINT V8.38A'
_computing_data_collection 'APEX2 v2012.2'
_computing_data_reduction 'SAINT V8.38A'
_computing_molecular_graphics 'XP Version 5.1'
_computing_publication_material 'XP Version 5.1'
_computing_structure_refinement 'SHELXL-2018/3 (Sheldrick, 2018)'
_computing_structure_solution 'SHELXT(G.M.Sheldrick,Acta Cryst.(2015)A71,3-8)'
_diffrn_ambient_temperature 100(2)
_diffrn_measured_fraction_theta_full 0.999
_diffrn_measured_fraction_theta_max 0.997
_diffrn_measurement_device_type 'Bruker Smart APEX II Quazar'
_diffrn_measurement_method 'omega scans'
_diffrn_radiation_type AgK\a
_diffrn_radiation_wavelength 0.56086
_diffrn_reflns_av_unetI/netI 0.0329
_diffrn_reflns_Laue_measured_fraction_full 0.999
_diffrn_reflns_Laue_measured_fraction_max 0.997
_diffrn_reflns_limit_h_max 15
_diffrn_reflns_limit_h_min -14
_diffrn_reflns_limit_k_max 16
_diffrn_reflns_limit_k_min -16
_diffrn_reflns_limit_l_max 20
_diffrn_reflns_limit_l_min 0
_diffrn_reflns_number 9050
_diffrn_reflns_point_group_measured_fraction_full 0.999
_diffrn_reflns_point_group_measured_fraction_max 0.997
_diffrn_reflns_theta_full 19.665
_diffrn_reflns_theta_max 21.132
_diffrn_reflns_theta_min 1.071
_diffrn_source 'INCOATEC Microsource'
_exptl_absorpt_coefficient_mu 0.383
_exptl_absorpt_correction_T_max 0.744586
_exptl_absorpt_correction_T_min 0.538925
_exptl_absorpt_correction_type multi-scan
_exptl_crystal_colour colourless
_exptl_crystal_density_diffrn 1.182
_exptl_crystal_description block
_exptl_crystal_F_000 768
_exptl_crystal_size_max 0.455
_exptl_crystal_size_mid 0.298
_exptl_crystal_size_min 0.130
_exptl_transmission_factor_max 0.744586
_exptl_transmission_factor_min 0.538925
_refine_diff_density_max 0.381
_refine_diff_density_min -0.441
_refine_diff_density_rms 0.094
_refine_ls_extinction_method none
_refine_ls_goodness_of_fit_ref 1.112
_refine_ls_hydrogen_treatment constr
_refine_ls_matrix_type full
_refine_ls_number_parameters 409
_refine_ls_number_reflns 9050
_refine_ls_number_restraints 0
_refine_ls_restrained_S_all 1.112
_refine_ls_R_factor_all 0.0292
_refine_ls_R_factor_gt 0.0261
_refine_ls_shift/su_max 0.002
_refine_ls_shift/su_mean 0.000
_refine_ls_structure_factor_coef Fsqd
_refine_ls_weighting_details 'w=1/[\s^2^(Fo^2^)+(0.0416P)^2^+0.5855P] where P=(Fo^2^+2Fc^2^)/3'
_refine_ls_weighting_scheme calc
_refine_ls_wR_factor_gt 0.0688
_refine_ls_wR_factor_ref 0.0723
_reflns_Friedel_coverage 0.000
_reflns_number_gt 8672
_reflns_number_total 9050
_reflns_threshold_expression 'I > 2\s(I)'
_cod_data_source_file d0dt00393j2.cif
_cod_data_source_block twin5
_cod_depositor_comments 'Adding full bibliography for 7703465--7703474.cif.'
_cod_database_code 7703469
_shelx_shelxl_version_number 2018/3
_shelx_space_group_comment
;
The symmetry employed for this shelxl refinement is uniquely defined
by the following loop, which should always be used as a source of
symmetry information in preference to the above space-group names.
They are only intended as comments.
;
_shelx_estimated_absorpt_t_min 0.845
_shelx_estimated_absorpt_t_max 0.952

loop_
_space_group_symop_operation_xyz
'x, y, z'
'-x, -y, -z'

loop_
_atom_site_label
_atom_site_type_symbol
_atom_site_fract_x
_atom_site_fract_y
_atom_site_fract_z
_atom_site_U_iso_or_equiv
_atom_site_adp_type
_atom_site_occupancy
_atom_site_site_symmetry_order
_atom_site_calc_flag
_atom_site_refinement_flags_posn
_atom_site_refinement_flags_adp
C1 C 1.0807(3) 0.0609(3) 0.6034(2) 0.0225(6) Uani 1 1 d . .
H1A H 1.093133 0.119421 0.562188 0.034 Uiso 1 1 calc R U
H1B H 1.041775 0.021241 0.581018 0.034 Uiso 1 1 calc R U
H1C H 1.167760 0.003050 0.608234 0.034 Uiso 1 1 calc R U
Sn1 Sn 0.94749(2) 0.14693(2) 0.73278(2) 0.01254(5) Uani 1 1 d . .
Si1 Si 0.62577(7) 0.25527(6) 0.71077(5) 0.01201(15) Uani 1 1 d . .
Si2 Si 1.13490(7) 0.26463(6) 0.78528(5) 0.01265(15) Uani 1 1 d . .
C2 C 0.9423(3) 0.0164(3) 0.8274(2) 0.0248(7) Uani 1 1 d . .
H2A H 0.867003 0.053902 0.882191 0.037 Uiso 1 1 calc R U
H2B H 1.026652 -0.020805 0.841005 0.037 Uiso 1 1 calc R U
H2C H 0.930830 -0.043216 0.802004 0.037 Uiso 1 1 calc R U
C3 C 0.9818(3) 0.2874(2) 0.76223(18) 0.0125(5) Uani 1 1 d . .
C4 C 0.8751(2) 0.3879(2) 0.75640(17) 0.0103(5) Uani 1 1 d . .
C6 C 0.7554(2) 0.2824(2) 0.73153(17) 0.0116(5) Uani 1 1 d . .
C5 C 0.7532(2) 0.3850(2) 0.74648(17) 0.0103(5) Uani 1 1 d . .
C9 C 0.5240(3) 0.3717(3) 0.6501(2) 0.0208(6) Uani 1 1 d . .
H9A H 0.583984 0.383116 0.594706 0.031 Uiso 1 1 calc R U
H9B H 0.470247 0.445336 0.687562 0.031 Uiso 1 1 calc R U
H9C H 0.464318 0.347895 0.636085 0.031 Uiso 1 1 calc R U
C8 C 0.5130(3) 0.2372(3) 0.8195(2) 0.0190(6) Uani 1 1 d . .
H8A H 0.462054 0.200893 0.808284 0.028 Uiso 1 1 calc R U
H8B H 0.450601 0.314309 0.851360 0.028 Uiso 1 1 calc R U
H8C H 0.567399 0.186955 0.855837 0.028 Uiso 1 1 calc R U
C7 C 0.7147(3) 0.1131(2) 0.64224(19) 0.0200(6) Uani 1 1 d . .
H7A H 0.770954 0.121166 0.583598 0.030 Uiso 1 1 calc R U
H7B H 0.648478 0.092265 0.634877 0.030 Uiso 1 1 calc R U
H7C H 0.771231 0.051296 0.672305 0.030 Uiso 1 1 calc R U
C10 C 1.2761(3) 0.2256(3) 0.6775(2) 0.0212(6) Uani 1 1 d . .
H10A H 1.275735 0.167810 0.641758 0.032 Uiso 1 1 calc R U
H10B H 1.361666 0.192093 0.689410 0.032 Uiso 1 1 calc R U
H10C H 1.265083 0.296290 0.644679 0.032 Uiso 1 1 calc R U
C11 C 1.1786(3) 0.1349(3) 0.85471(18) 0.0180(5) Uani 1 1 d . .
H11A H 1.186505 0.067775 0.824412 0.027 Uiso 1 1 calc R U
H11B H 1.107850 0.153944 0.912816 0.027 Uiso 1 1 calc R U
H11C H 1.264213 0.114980 0.863238 0.027 Uiso 1 1 calc R U
C12 C 1.1150(3) 0.3910(3) 0.8471(2) 0.0221(6) Uani 1 1 d . .
H12A H 1.198498 0.370594 0.859053 0.033 Uiso 1 1 calc R U
H12B H 1.041308 0.409317 0.903694 0.033 Uiso 1 1 calc R U
H12C H 1.094761 0.459530 0.811260 0.033 Uiso 1 1 calc R U
C13 C 0.6311(3) 0.4995(2) 0.75432(18) 0.0107(5) Uani 1 1 d . .
C14 C 0.5146(3) 0.5244(2) 0.82746(17) 0.0118(5) Uani 1 1 d . .
H14 H 0.515362 0.469384 0.871856 0.014 Uiso 1 1 calc R U
C15 C 0.3978(3) 0.6289(2) 0.83582(18) 0.0139(5) Uani 1 1 d . .
C16 C 0.2681(3) 0.6589(3) 0.91423(19) 0.0181(6) Uani 1 1 d . .
C17 C 0.2828(3) 0.5637(3) 0.9812(2) 0.0290(7) Uani 1 1 d . .
H17A H 0.307821 0.489469 0.951191 0.043 Uiso 1 1 calc R U
H17B H 0.197315 0.587115 1.029709 0.043 Uiso 1 1 calc R U
H17C H 0.352801 0.553591 1.005588 0.043 Uiso 1 1 calc R U
C18 C 0.1563(3) 0.6741(3) 0.8782(2) 0.0254(7) Uani 1 1 d . .
H18A H 0.137586 0.741369 0.840993 0.038 Uiso 1 1 calc R U
H18B H 0.074747 0.687794 0.928234 0.038 Uiso 1 1 calc R U
H18C H 0.185407 0.602888 0.842508 0.038 Uiso 1 1 calc R U
C19 C 0.2256(3) 0.7741(3) 0.9638(2) 0.0301(7) Uani 1 1 d . .
H19A H 0.295158 0.764659 0.988401 0.045 Uiso 1 1 calc R U
H19B H 0.140725 0.794563 1.012367 0.045 Uiso 1 1 calc R U
H19C H 0.213854 0.836810 0.922351 0.045 Uiso 1 1 calc R U
C20 C 0.4014(3) 0.7075(2) 0.76895(19) 0.0153(5) Uani 1 1 d . .
H20 H 0.322049 0.778343 0.772921 0.018 Uiso 1 1 calc R U
C21 C 0.5170(3) 0.6859(2) 0.69678(18) 0.0133(5) Uani 1 1 d . .
C22 C 0.5173(3) 0.7733(2) 0.62426(19) 0.0164(6) Uani 1 1 d . .
C23 C 0.4652(4) 0.7491(3) 0.5562(2) 0.0338(8) Uani 1 1 d . .
H23A H 0.466361 0.803341 0.508592 0.051 Uiso 1 1 calc R U
H23B H 0.373103 0.760445 0.585631 0.051 Uiso 1 1 calc R U
H23C H 0.522867 0.668063 0.530593 0.051 Uiso 1 1 calc R U
C24 C 0.4264(4) 0.8995(3) 0.6634(2) 0.0360(9) Uani 1 1 d . .
H24A H 0.428217 0.953398 0.615624 0.054 Uiso 1 1 calc R U
H24B H 0.458241 0.915758 0.707590 0.054 Uiso 1 1 calc R U
H24C H 0.334241 0.910497 0.692022 0.054 Uiso 1 1 calc R U
C25 C 0.6575(3) 0.7616(3) 0.5774(2) 0.0311(8) Uani 1 1 d . .
H25A H 0.714221 0.686062 0.542472 0.047 Uiso 1 1 calc R U
H25B H 0.696200 0.765696 0.621830 0.047 Uiso 1 1 calc R U
H25C H 0.652325 0.825618 0.537627 0.047 Uiso 1 1 calc R U
C26 C 0.6310(3) 0.5803(2) 0.69000(17) 0.0123(5) Uani 1 1 d . .
H26 H 0.710159 0.563021 0.640546 0.015 Uiso 1 1 calc R U
C27 C 0.8749(3) 0.5047(2) 0.75455(18) 0.0110(5) Uani 1 1 d . .
C28 C 0.7812(2) 0.5949(2) 0.81950(17) 0.0110(5) Uani 1 1 d . .
H28 H 0.717654 0.581285 0.867915 0.013 Uiso 1 1 calc R U
C29 C 0.7785(3) 0.7045(2) 0.81507(17) 0.0109(5) Uani 1 1 d . .
C30 C 0.6747(3) 0.8032(2) 0.88722(18) 0.0145(5) Uani 1 1 d . .
C31 C 0.5456(3) 0.7915(3) 0.9289(2) 0.0256(7) Uani 1 1 d . .
H31A H 0.511823 0.786215 0.881885 0.038 Uiso 1 1 calc R U
H31B H 0.478067 0.860416 0.969659 0.038 Uiso 1 1 calc R U
H31C H 0.563724 0.720480 0.962050 0.038 Uiso 1 1 calc R U
C32 C 0.6356(4) 0.9235(3) 0.8486(2) 0.0354(9) Uani 1 1 d . .
H32A H 0.715183 0.936732 0.824078 0.053 Uiso 1 1 calc R U
H32B H 0.567657 0.984549 0.895680 0.053 Uiso 1 1 calc R U
H32C H 0.598976 0.926320 0.801095 0.053 Uiso 1 1 calc R U
C33 C 0.7357(3) 0.7982(4) 0.9583(2) 0.0401(9) Uani 1 1 d . .
H33A H 0.818883 0.805422 0.931083 0.060 Uiso 1 1 calc R U
H33B H 0.755689 0.723093 0.986117 0.060 Uiso 1 1 calc R U
H33C H 0.672065 0.862808 1.003727 0.060 Uiso 1 1 calc R U
C34 C 0.8755(3) 0.7205(2) 0.74409(18) 0.0132(5) Uani 1 1 d . .
H34 H 0.876580 0.794304 0.741299 0.016 Uiso 1 1 calc R U
C35 C 0.9704(3) 0.6333(2) 0.67754(18) 0.0121(5) Uani 1 1 d . .
C36 C 1.0749(3) 0.6520(2) 0.59894(18) 0.0159(5) Uani 1 1 d . .
C37 C 1.0602(3) 0.6290(3) 0.51130(19) 0.0249(6) Uani 1 1 d . .
H37A H 1.128051 0.639462 0.460887 0.037 Uiso 1 1 calc R U
H37B H 0.970349 0.684367 0.509554 0.037 Uiso 1 1 calc R U
H37C H 1.072749 0.548456 0.507518 0.037 Uiso 1 1 calc R U
C38 C 1.0608(3) 0.7756(3) 0.6020(2) 0.0240(6) Uani 1 1 d . .
H38A H 1.131308 0.782338 0.551537 0.036 Uiso 1 1 calc R U
H38B H 1.069490 0.791342 0.657914 0.036 Uiso 1 1 calc R U
H38C H 0.972522 0.832572 0.598581 0.036 Uiso 1 1 calc R U
C39 C 1.2162(3) 0.5655(3) 0.6012(2) 0.0262(7) Uani 1 1 d . .
H39A H 1.227582 0.485005 0.600392 0.039 Uiso 1 1 calc R U
H39B H 1.227539 0.582729 0.655587 0.039 Uiso 1 1 calc R U
H39C H 1.283708 0.573555 0.548972 0.039 Uiso 1 1 calc R U
C40 C 0.9681(3) 0.5247(2) 0.68420(17) 0.0113(5) Uani 1 1 d . .
H40 H 1.031839 0.463349 0.639558 0.014 Uiso 1 1 calc R U

loop_
_atom_site_aniso_label
_atom_site_aniso_U_11
_atom_site_aniso_U_22
_atom_site_aniso_U_33
_atom_site_aniso_U_23
_atom_site_aniso_U_13
_atom_site_aniso_U_12
C1 0.0216(15) 0.0172(14) 0.0242(16) -0.0019(12) -0.0056(12) -0.0058(12)
Sn1 0.01171(9) 0.00694(7) 0.01895(9) 0.00009(8) -0.00658(6) -0.00299(7)
Si1 0.0113(3) 0.0119(3) 0.0144(4) 0.0001(3) -0.0047(3) -0.0060(3)
Si2 0.0101(3) 0.0118(3) 0.0169(4) -0.0002(3) -0.0057(3) -0.0044(3)
C2 0.0335(17) 0.0169(14) 0.0311(18) 0.0055(13) -0.0167(14) -0.0137(13)
C3 0.0136(13) 0.0121(12) 0.0133(13) -0.0004(10) -0.0053(10) -0.0060(10)
C4 0.0110(12) 0.0112(12) 0.0093(12) -0.0011(9) -0.0013(9) -0.0065(10)
C6 0.0091(12) 0.0115(12) 0.0141(13) 0.0014(10) -0.0046(10) -0.0041(10)
C5 0.0089(11) 0.0099(11) 0.0089(12) 0.0025(9) -0.0021(9) -0.0026(9)
C9 0.0232(15) 0.0224(15) 0.0223(15) 0.0027(12) -0.0128(12) -0.0116(12)
C8 0.0169(14) 0.0194(14) 0.0205(15) 0.0015(12) -0.0027(11) -0.0106(12)
C7 0.0229(14) 0.0196(14) 0.0201(15) -0.0040(11) -0.0047(12) -0.0124(12)
C10 0.0152(14) 0.0203(14) 0.0265(16) 0.0025(12) -0.0051(12) -0.0081(12)
C11 0.0163(13) 0.0176(14) 0.0191(13) 0.0031(12) -0.0084(11) -0.0054(12)
C12 0.0204(14) 0.0178(14) 0.0313(17) -0.0037(12) -0.0132(13) -0.0071(12)
C13 0.0105(12) 0.0093(12) 0.0125(13) 0.0002(10) -0.0060(10) -0.0031(10)
C14 0.0104(12) 0.0115(13) 0.0124(13) 0.0007(10) -0.0055(10) -0.0028(10)
C15 0.0107(12) 0.0142(13) 0.0149(14) -0.0025(11) -0.0052(11) -0.0029(10)
C16 0.0112(13) 0.0189(14) 0.0185(15) -0.0020(11) -0.0016(11) -0.0039(11)
C17 0.0179(15) 0.0349(17) 0.0201(16) 0.0048(14) 0.0012(12) -0.0062(13)
C18 0.0144(14) 0.0276(16) 0.0304(17) 0.0010(13) -0.0047(12) -0.0080(12)
C19 0.0241(16) 0.0312(17) 0.0278(17) -0.0130(13) 0.0058(13) -0.0136(14)
C20 0.0109(12) 0.0113(12) 0.0190(14) -0.0037(11) -0.0062(11) 0.0004(10)
C21 0.0176(13) 0.0111(12) 0.0121(13) 0.0009(10) -0.0084(10) -0.0049(10)
C22 0.0194(14) 0.0108(13) 0.0143(14) 0.0013(10) -0.0078(11) -0.0014(11)
C23 0.050(2) 0.0366(19) 0.0231(17) 0.0111(14) -0.0223(16) -0.0209(17)
C24 0.053(2) 0.0133(14) 0.0253(18) 0.0026(13) -0.0064(16) -0.0059(15)
C25 0.0304(17) 0.0256(17) 0.0354(19) 0.0185(15) -0.0129(15) -0.0128(14)
C26 0.0126(12) 0.0124(12) 0.0104(13) -0.0025(10) -0.0034(10) -0.0041(10)
C27 0.0112(12) 0.0078(12) 0.0148(13) 0.0032(10) -0.0077(10) -0.0031(10)
C28 0.0108(12) 0.0122(12) 0.0105(12) 0.0014(10) -0.0030(10) -0.0061(10)
C29 0.0116(12) 0.0093(11) 0.0119(13) 0.0001(10) -0.0049(10) -0.0039(10)
C30 0.0166(13) 0.0103(12) 0.0127(13) -0.0030(10) -0.0007(10) -0.0051(11)
C31 0.0208(15) 0.0190(15) 0.0280(17) -0.0124(12) 0.0054(12) -0.0082(12)
C32 0.0331(19) 0.0108(15) 0.037(2) -0.0019(13) 0.0084(15) -0.0019(13)
C33 0.0247(17) 0.056(2) 0.0294(19) -0.0237(17) -0.0089(14) -0.0045(16)
C34 0.0173(13) 0.0097(12) 0.0143(13) 0.0009(10) -0.0052(11) -0.0074(10)
C35 0.0133(12) 0.0133(13) 0.0112(13) 0.0011(10) -0.0032(10) -0.0078(10)
C36 0.0164(13) 0.0127(13) 0.0170(14) 0.0019(11) -0.0007(11) -0.0087(11)
C37 0.0302(16) 0.0275(16) 0.0152(14) 0.0005(12) -0.0005(12) -0.0162(14)
C38 0.0301(16) 0.0186(14) 0.0209(15) 0.0012(11) 0.0034(12) -0.0171(13)
C39 0.0136(14) 0.0230(15) 0.0346(17) 0.0083(13) -0.0010(12) -0.0083(12)
C40 0.0107(12) 0.0094(12) 0.0125(13) -0.0006(10) -0.0046(10) -0.0026(10)

loop_
_atom_type_symbol
_atom_type_description
_atom_type_scat_dispersion_real
_atom_type_scat_dispersion_imag
_atom_type_scat_source
C C 0.0015 0.0009 'International Tables Vol C Tables 4.2.6.8 and 6.1.1.4'
H H 0.0000 0.0000 'International Tables Vol C Tables 4.2.6.8 and 6.1.1.4'
N N 0.0030 0.0019 'International Tables Vol C Tables 4.2.6.8 and 6.1.1.4'
Si Si 0.0522 0.0431 'International Tables Vol C Tables 4.2.6.8 and 6.1.1.4'
Sn Sn -1.1587 0.9299 'International Tables Vol C Tables 4.2.6.8 and 6.1.1.4'

loop_
_geom_angle_atom_site_label_1
_geom_angle_atom_site_label_2
_geom_angle_atom_site_label_3
_geom_angle
C6 Sn1 C3 85.48(9)
C6 Sn1 C2 115.50(11)
C3 Sn1 C2 120.23(11)
C6 Sn1 C1 113.69(11)
C3 Sn1 C1 111.02(11)
C2 Sn1 C1 109.32(13)
C6 Si1 C9 113.90(12)
C6 Si1 C7 107.36(12)
C9 Si1 C7 108.42(13)
C6 Si1 C8 109.29(13)
C9 Si1 C8 110.03(14)
C7 Si1 C8 107.61(13)
C3 Si2 C12 114.58(12)
C3 Si2 C10 108.64(13)
C12 Si2 C10 110.83(15)
C3 Si2 C11 106.98(12)
C12 Si2 C11 107.93(14)
C10 Si2 C11 107.59(13)
C4 C3 Si2 130.2(2)
C4 C3 Sn1 105.98(17)
Si2 C3 Sn1 123.74(13)
C3 C4 C27 121.8(2)
C3 C4 C5 120.6(2)
C27 C4 C5 117.5(2)
C5 C6 Si1 129.48(19)
C5 C6 Sn1 106.24(17)
Si1 C6 Sn1 124.26(13)
C6 C5 C13 121.3(2)
C6 C5 C4 121.0(2)
C13 C5 C4 117.7(2)
C26 C13 C14 119.8(2)
C26 C13 C5 121.1(2)
C14 C13 C5 119.1(2)
C15 C14 C13 120.8(2)
C14 C15 C20 117.6(2)
C14 C15 C16 122.4(2)
C20 C15 C16 120.0(2)
C17 C16 C19 108.1(3)
C17 C16 C15 112.8(2)
C19 C16 C15 109.8(2)
C17 C16 C18 108.3(3)
C19 C16 C18 108.8(2)
C15 C16 C18 109.0(2)
C21 C20 C15 122.6(2)
C26 C21 C20 118.2(2)
C26 C21 C22 120.5(2)
C20 C21 C22 121.2(2)
C25 C22 C24 107.6(3)
C25 C22 C23 109.3(3)
C24 C22 C23 108.7(3)
C25 C22 C21 111.5(2)
C24 C22 C21 111.2(2)
C23 C22 C21 108.4(2)
C13 C26 C21 121.0(2)
C40 C27 C28 119.1(2)
C40 C27 C4 118.9(2)
C28 C27 C4 121.9(2)
C29 C28 C27 121.4(2)
C28 C29 C34 117.7(2)
C28 C29 C30 120.9(2)
C34 C29 C30 121.4(2)
C33 C30 C31 109.8(3)
C33 C30 C32 109.1(3)
C31 C30 C32 106.7(2)
C33 C30 C29 108.4(2)
C31 C30 C29 111.6(2)
C32 C30 C29 111.2(2)
C35 C34 C29 122.8(2)
C34 C35 C40 117.4(2)
C34 C35 C36 122.7(2)
C40 C35 C36 120.0(2)
C38 C36 C35 112.6(2)
C38 C36 C37 108.8(2)
C35 C36 C37 109.3(2)
C38 C36 C39 107.7(2)
C35 C36 C39 109.0(2)
C37 C36 C39 109.3(2)
C27 C40 C35 121.5(2)

loop_
_geom_bond_atom_site_label_1
_geom_bond_atom_site_label_2
_geom_bond_distance
C1 Sn1 2.154(3)
Sn1 C6 2.144(2)
Sn1 C3 2.146(3)
Sn1 C2 2.153(3)
Si1 C6 1.855(3)
Si1 C9 1.861(3)
Si1 C7 1.869(3)
Si1 C8 1.875(3)
Si2 C3 1.856(3)
Si2 C12 1.861(3)
Si2 C10 1.869(3)
Si2 C11 1.872(3)
C3 C4 1.353(4)
C4 C27 1.496(4)
C4 C5 1.523(3)
C6 C5 1.348(4)
C5 C13 1.495(3)
C13 C26 1.386(4)
C13 C14 1.402(4)
C14 C15 1.394(4)
C15 C20 1.400(4)
C15 C16 1.532(4)
C16 C17 1.530(4)
C16 C19 1.531(4)
C16 C18 1.539(4)
C20 C21 1.394(4)
C21 C26 1.388(4)
C21 C22 1.532(4)
C22 C25 1.520(4)
C22 C24 1.524(4)
C22 C23 1.530(4)
C27 C40 1.388(4)
C27 C28 1.391(4)
C28 C29 1.389(4)
C29 C34 1.398(4)
C29 C30 1.534(4)
C30 C33 1.516(4)
C30 C31 1.524(4)
C30 C32 1.527(4)
C34 C35 1.387(4)
C35 C40 1.401(4)
C35 C36 1.531(4)
C36 C38 1.522(4)
C36 C37 1.535(4)
C36 C39 1.538(4)
